data_1567457
loop_
_publ_author_name
'Sellin, Malte'
'Friedmann, Christian'
'Mayl\"ander, Maximilian'
'Richert, Sabine'
'Krossing, Ingo'

_publ_section_title
;
 Towards clustered carbonyl cations [M3(CO)14]2+ (M = Ru, Os): the need
 for innocent deelectronation
;
_journal_issue 32
_journal_name_full 'Chemical Science'
_journal_page_first 9147
_journal_page_last 9158
_journal_paper_doi 10.1039/D2SC02358J
_journal_volume 13
_journal_year 2022
_chemical_formula_moiety '2(C24 Al2 F55 O6), C14 O14 Ru3, C6 H2 F4'
_chemical_formula_sum 'C68 H2 Al4 F114 O26 Ru3'
_chemical_formula_weight 3811.83
_space_group_crystal_system triclinic
_space_group_IT_number 2
_space_group_name_Hall '-P 1'
_space_group_name_H-M_alt 'P -1'
_atom_sites_solution_hydrogens geom
_atom_sites_solution_primary direct
_audit_creation_method
;
FinalCif V98 by Daniel Kratzert, Freiburg 2022,
https://dkratzert.de/finalcif.html
;
_audit_update_record
;
2022-03-18 deposited with the CCDC.	2022-07-07 downloaded from the CCDC.
;
_cell_angle_alpha 102.636(12)
_cell_angle_beta 103.912(17)
_cell_angle_gamma 92.736(17)
_cell_formula_units_Z 1
_cell_length_a 11.819(3)
_cell_length_b 12.940(3)
_cell_length_c 19.477(5)
_cell_measurement_reflns_used 9782
_cell_measurement_temperature 100(2)
_cell_measurement_theta_max 30.5615
_cell_measurement_theta_min 2.417
_cell_volume 2805.5(12)
_computing_cell_refinement 'SAINT V8.40B'
_computing_data_collection 'Bruker BIS V6.2.15 Patch 4/2021-03-15 && APEX4 2021.10-0'
_computing_data_reduction 'SAINT V8.40B'
_computing_structure_refinement 'SHELXL-2018/3 (Sheldrick, 2018)'
_computing_structure_solution 'SHELXT 2018/2 (Sheldrick, 2018)'
_diffrn_ambient_environment N~2~
_diffrn_ambient_temperature 100(2)
_diffrn_detector CPAD
_diffrn_detector_area_resol_mean 7.41
_diffrn_detector_type 'Bruker PHOTON III'
_diffrn_measured_fraction_theta_full 0.991
_diffrn_measured_fraction_theta_max 0.993
_diffrn_measurement_device 'three-circle diffractometer'
_diffrn_measurement_device_type 'Bruker D8 VENTURE dual wavelength Mo/Cu'
_diffrn_measurement_method '\w and \f scans'
_diffrn_measurement_specimen_support 'MiTeGen micromount'
_diffrn_radiation_monochromator 'mirror optics'
_diffrn_radiation_probe x-ray
_diffrn_radiation_type MoK\a
_diffrn_radiation_wavelength 0.71073
_diffrn_reflns_av_R_equivalents 0.0779
_diffrn_reflns_av_unetI/netI 0.0343
_diffrn_reflns_Laue_measured_fraction_full 0.991
_diffrn_reflns_Laue_measured_fraction_max 0.993
_diffrn_reflns_limit_h_max 17
_diffrn_reflns_limit_h_min -17
_diffrn_reflns_limit_k_max 19
_diffrn_reflns_limit_k_min -19
_diffrn_reflns_limit_l_max 28
_diffrn_reflns_limit_l_min -29
_diffrn_reflns_number 227209
_diffrn_reflns_point_group_measured_fraction_full 0.991
_diffrn_reflns_point_group_measured_fraction_max 0.993
_diffrn_reflns_theta_full 25.242
_diffrn_reflns_theta_max 32.107
_diffrn_reflns_theta_min 1.622
_diffrn_source 'microfocus sealed X-ray tube'
_diffrn_source_current 1.4
_diffrn_source_type 'Incoatec I\ms'
_diffrn_source_voltage 50.0
_exptl_absorpt_coefficient_mu 0.689
_exptl_absorpt_correction_T_max 0.7463
_exptl_absorpt_correction_T_min 0.6919
_exptl_absorpt_correction_type multi-scan
_exptl_absorpt_process_details
;
SADABS-2016/2 - Bruker AXS area detector scaling and absorption correction:
Krause, L., Herbst-Irmer, R., Sheldrick G.M. & Stalke D., J. Appl. Cryst. 48
(2015) 3-10
;
_exptl_crystal_colour colourless
_exptl_crystal_density_diffrn 2.256
_exptl_crystal_description plate
_exptl_crystal_F_000 1828
_exptl_crystal_recrystallization_method 'diffusion of n-pentane in 1,2,3,4-tetrafluorobenzene'
_exptl_crystal_size_max 0.231
_exptl_crystal_size_mid 0.134
_exptl_crystal_size_min 0.115
_refine_diff_density_max 0.877
_refine_diff_density_min -0.805
_refine_diff_density_rms 0.094
_refine_ls_extinction_method none
_refine_ls_goodness_of_fit_ref 1.032
_refine_ls_hydrogen_treatment constr
_refine_ls_matrix_type full
_refine_ls_number_parameters 1265
_refine_ls_number_reflns 19545
_refine_ls_number_restraints 10839
_refine_ls_restrained_S_all 1.086
_refine_ls_R_factor_all 0.0513
_refine_ls_R_factor_gt 0.0382
_refine_ls_shift/su_max 0.003
_refine_ls_shift/su_mean 0.000
_refine_ls_structure_factor_coef Fsqd
_refine_ls_weighting_details 'w=1/[\s^2^(Fo^2^)+(0.0388P)^2^+3.3326P] where P=(Fo^2^+2Fc^2^)/3'
_refine_ls_weighting_scheme calc
_refine_ls_wR_factor_gt 0.0869
_refine_ls_wR_factor_ref 0.0962
_reflns_Friedel_coverage 0.000
_reflns_number_gt 15945
_reflns_number_total 19545
_reflns_threshold_expression 'I > 2\s(I)'
_cod_data_source_file d2sc02358j2.cif
_cod_data_source_block p-1_a_CCDC3
_cod_depositor_comments 'Adding full bibliography for 1567449--1567458.cif.'
_cod_database_code 1567457
_shelx_shelxl_version_number 2018/3
_shelx_space_group_comment
;
The symmetry employed for this shelxl refinement is uniquely defined
by the following loop, which should always be used as a source of
symmetry information in preference to the above space-group names.
They are only intended as comments.
;
_shelx_estimated_absorpt_t_min 0.857
_shelx_estimated_absorpt_t_max 0.925
_olex2_diffrn_ambient_temperature_device 'Oxford Cryostream 800'

loop_
_space_group_symop_operation_xyz
'x, y, z'
'-x, -y, -z'

loop_
_atom_site_label
_atom_site_type_symbol
_atom_site_fract_x
_atom_site_fract_y
_atom_site_fract_z
_atom_site_U_iso_or_equiv
_atom_site_adp_type
_atom_site_occupancy
_atom_site_site_symmetry_order
_atom_site_calc_flag
_atom_site_refinement_flags_posn
_atom_site_refinement_flags_adp
_atom_site_refinement_flags_occupancy
_atom_site_disorder_assembly
_atom_site_disorder_group
Ru1 Ru 0.04897(2) 0.08141(2) 0.65584(2) 0.01560(4) Uani 1 1 d . . . . .
Ru2 Ru 0.000000 0.000000 0.500000 0.01413(4) Uani 1 2 d S . P . .
Al1 Al 0.66650(5) 0.54907(5) 0.80351(3) 0.01610(10) Uani 1 1 d . . . . .
Al2 Al 0.59089(5) 0.80376(5) 0.78366(3) 0.01610(10) Uani 1 1 d . . . . .
F1 F 0.62391(10) 0.67519(9) 0.79338(6) 0.0198(2) Uani 1 1 d . . . . .
C3 C -0.12003(18) 0.10187(16) 0.63674(11) 0.0205(4) Uani 1 1 d . . . . .
O3 O -0.21580(14) 0.11279(14) 0.62393(9) 0.0287(3) Uani 1 1 d . . . . .
O4 O -0.00724(15) -0.14811(13) 0.67128(10) 0.0292(3) Uani 1 1 d . . . . .
O5 O 0.30189(13) 0.02908(13) 0.65431(9) 0.0253(3) Uani 1 1 d . . . . .
O6 O -0.13858(14) 0.19193(13) 0.47829(9) 0.0282(3) Uani 1 1 d . . . . .
O7 O -0.23014(14) -0.12495(14) 0.49817(9) 0.0276(3) Uani 1 1 d . . . . .
C1 C 0.08557(18) 0.14271(16) 0.76292(11) 0.0215(4) Uani 1 1 d . . . . .
C2 C 0.07996(17) 0.22062(16) 0.63457(11) 0.0195(3) Uani 1 1 d . . . . .
O1 O 0.10750(15) 0.17836(14) 0.82260(8) 0.0291(3) Uani 1 1 d . . . . .
O2 O 0.09560(14) 0.30003(12) 0.62199(9) 0.0254(3) Uani 1 1 d . . . . .
C4 C 0.01245(18) -0.06607(17) 0.66503(11) 0.0212(4) Uani 1 1 d . . . . .
C5 C 0.21128(17) 0.04906(16) 0.65594(10) 0.0195(3) Uani 1 1 d . . . . .
C6 C -0.08740(17) 0.12199(16) 0.48537(11) 0.0189(3) Uani 1 1 d . . . . .
C7 C -0.14501(17) -0.08023(16) 0.49970(10) 0.0194(3) Uani 1 1 d . . . . .
O1_1 O 0.54759(15) 0.46273(13) 0.75283(9) 0.0295(3) Uani 1 1 d D U . . .
C1_1 C 0.46670(18) 0.38248(16) 0.74832(11) 0.0226(4) Uani 1 1 d D U . . .
C2_1 C 0.4400(2) 0.31070(18) 0.66981(13) 0.0283(4) Uani 1 1 d D U . . .
F1_1 F 0.52392(15) 0.24750(14) 0.66294(10) 0.0459(4) Uani 1 1 d D U . . .
F2_1 F 0.33828(13) 0.24745(11) 0.65244(8) 0.0354(3) Uani 1 1 d D U . . .
F3_1 F 0.43106(14) 0.36769(13) 0.62082(8) 0.0372(3) Uani 1 1 d D U . . .
C3_1 C 0.3530(2) 0.42942(19) 0.76188(13) 0.0305(5) Uani 1 1 d D U . . .
F4_1 F 0.37839(16) 0.51010(14) 0.81953(9) 0.0459(4) Uani 1 1 d D U . . .
F5_1 F 0.29694(14) 0.46443(12) 0.70479(9) 0.0389(3) Uani 1 1 d D U . . .
F6_1 F 0.27810(14) 0.35648(15) 0.77227(9) 0.0434(4) Uani 1 1 d D U . . .
C4_1 C 0.5101(2) 0.31553(19) 0.80502(14) 0.0320(5) Uani 1 1 d D U . . .
F7_1 F 0.50159(15) 0.36364(13) 0.87061(8) 0.0388(3) Uani 1 1 d D U . . .
F8_1 F 0.44849(18) 0.21958(13) 0.78585(11) 0.0528(5) Uani 1 1 d D U . . .
F9_1 F 0.62231(15) 0.30091(15) 0.80990(10) 0.0470(4) Uani 1 1 d D U . . .
O1_3 O 0.69207(13) 0.54450(12) 0.89242(8) 0.0220(3) Uani 1 1 d D U . . .
C1_3 C 0.74321(17) 0.59508(17) 0.96304(11) 0.0222(4) Uani 1 1 d D U . . .
C2_3 C 0.86382(19) 0.65497(19) 0.96937(12) 0.0270(4) Uani 1 1 d D U . . .
F1_3 F 0.94498(12) 0.58751(14) 0.96598(9) 0.0401(4) Uani 1 1 d D U . . .
F2_3 F 0.90155(14) 0.73041(14) 1.03055(8) 0.0414(4) Uani 1 1 d D U . . .
F3_3 F 0.85527(14) 0.70059(12) 0.91364(8) 0.0350(3) Uani 1 1 d D U . . .
C3_3 C 0.6617(2) 0.6762(2) 0.99023(13) 0.0333(5) Uani 1 1 d D U . . .
F4_3 F 0.55095(13) 0.63222(16) 0.96981(10) 0.0473(4) Uani 1 1 d D U . . .
F5_3 F 0.66538(16) 0.76024(14) 0.96155(10) 0.0461(4) Uani 1 1 d D U . . .
F6_3 F 0.69017(15) 0.71117(17) 1.06237(9) 0.0506(5) Uani 1 1 d D U . . .
C4_3 C 0.7599(2) 0.5108(2) 1.00918(14) 0.0374(6) Uani 1 1 d D U . . .
F7_3 F 0.65867(16) 0.47787(17) 1.01987(10) 0.0522(5) Uani 1 1 d D U . . .
F8_3 F 0.83424(17) 0.55058(18) 1.07442(9) 0.0573(5) Uani 1 1 d D U . . .
F9_3 F 0.80147(16) 0.42641(15) 0.97580(11) 0.0501(4) Uani 1 1 d D U . . .
O1_5 O 0.48920(14) 0.83500(15) 0.83146(8) 0.0282(3) Uani 1 1 d D U . . .
C1_5 C 0.37688(17) 0.85056(16) 0.83119(11) 0.0200(3) Uani 1 1 d D U . . .
C2_5 C 0.3623(2) 0.97032(19) 0.83750(14) 0.0356(5) Uani 1 1 d D U . . .
F1_5 F 0.40500(17) 1.02780(13) 0.90481(9) 0.0483(4) Uani 1 1 d D U . . .
F2_5 F 0.24916(17) 0.98724(15) 0.81613(11) 0.0591(6) Uani 1 1 d D U . . .
F3_5 F 0.41723(18) 1.00728(13) 0.79405(10) 0.0518(5) Uani 1 1 d D U . . .
C3_5 C 0.28980(19) 0.78379(17) 0.76058(12) 0.0248(4) Uani 1 1 d D U . . .
F4_5 F 0.32608(15) 0.68863(11) 0.74132(8) 0.0368(3) Uani 1 1 d D U . . .
F5_5 F 0.28404(12) 0.83011(11) 0.70444(7) 0.0281(3) Uani 1 1 d D U . . .
F6_5 F 0.18148(13) 0.77015(15) 0.76730(9) 0.0425(4) Uani 1 1 d D U . . .
C4_5 C 0.3495(2) 0.8171(2) 0.89797(13) 0.0319(5) Uani 1 1 d D U . . .
F7_5 F 0.33636(19) 0.71193(14) 0.88621(9) 0.0516(5) Uani 1 1 d D U . . .
F8_5 F 0.25169(15) 0.85344(18) 0.91086(9) 0.0522(5) Uani 1 1 d D U . . .
F9_5 F 0.43633(14) 0.85445(14) 0.95725(7) 0.0371(3) Uani 1 1 d D U . . .
O1_6 O 0.53346(13) 0.79542(12) 0.69266(7) 0.0212(3) Uani 1 1 d D U . . .
C1_6 C 0.54569(17) 0.76295(17) 0.62396(11) 0.0209(4) Uani 1 1 d D U . . .
C2_6 C 0.4950(2) 0.8441(2) 0.57948(12) 0.0282(4) Uani 1 1 d D U . . .
F1_6 F 0.37798(13) 0.83314(15) 0.56304(9) 0.0423(4) Uani 1 1 d D U . . .
F2_6 F 0.52616(14) 0.83111(15) 0.51705(8) 0.0394(4) Uani 1 1 d D U . . .
F3_6 F 0.52918(15) 0.94362(13) 0.61739(9) 0.0396(3) Uani 1 1 d D U . . .
C3_6 C 0.67759(19) 0.75878(19) 0.62489(12) 0.0264(4) Uani 1 1 d D U . . .
F4_6 F 0.73280(13) 0.71998(13) 0.67983(8) 0.0349(3) Uani 1 1 d D U . . .
F5_6 F 0.73071(12) 0.85768(13) 0.63519(8) 0.0345(3) Uani 1 1 d D U . . .
F6_6 F 0.69272(13) 0.69997(13) 0.56336(8) 0.0348(3) Uani 1 1 d D U . . .
C4_6 C 0.4787(2) 0.6510(2) 0.58839(13) 0.0330(5) Uani 1 1 d D U . . .
F7_6 F 0.53812(18) 0.57841(12) 0.61699(10) 0.0470(4) Uani 1 1 d D U . . .
F8_6 F 0.46460(16) 0.62393(14) 0.51654(8) 0.0448(4) Uani 1 1 d D U . . .
F9_6 F 0.37376(15) 0.64619(15) 0.60091(10) 0.0502(5) Uani 1 1 d D U . . .
F1_7 F 0.0879(8) 0.3087(8) 0.4664(6) 0.0343(16) Uani 0.5 1 d D U P A -1
F2_7 F -0.1259(3) 0.3477(2) 0.39840(15) 0.0333(6) Uani 0.5 1 d D U P A -1
F3_7 F -0.2017(2) 0.5425(2) 0.43890(17) 0.0352(7) Uani 0.5 1 d D U P A -1
F4_7 F -0.0603(8) 0.6980(8) 0.5417(6) 0.0372(19) Uani 0.5 1 d D U P A -1
C1_7 C 0.0528(7) 0.4061(7) 0.4887(5) 0.0240(14) Uani 0.5 1 d D U P A -1
C2_7 C -0.0562(7) 0.4243(7) 0.4527(4) 0.0249(14) Uani 0.5 1 d D U P A -1
C3_7 C -0.0959(7) 0.5231(7) 0.4727(5) 0.0249(14) Uani 0.5 1 d D U P A -1
C4_7 C -0.0220(7) 0.6001(7) 0.5265(4) 0.0233(14) Uani 0.5 1 d D U P A -1
C5_7 C 0.0864(7) 0.5821(7) 0.5620(4) 0.0240(14) Uani 0.5 1 d D U P A -1
H5_7 H 0.135044 0.636624 0.599843 0.029 Uiso 0.5 1 calc R U P A -1
C6_7 C 0.1254(7) 0.4823(7) 0.5420(5) 0.0250(15) Uani 0.5 1 d D U P A -1
H6_7 H 0.201438 0.468291 0.565463 0.030 Uiso 0.5 1 calc R U P A -1
O1_8 O 0.7247(2) 0.8776(2) 0.8213(2) 0.0246(5) Uani 0.880(4) 1 d D U P B 1
C1_8 C 0.7910(2) 0.9719(2) 0.85433(15) 0.0223(4) Uani 0.880(4) 1 d D U P B 1
C2_8 C 0.7757(3) 1.0481(2) 0.80243(17) 0.0317(5) Uani 0.880(4) 1 d D U P B 1
F1_8 F 0.8392(2) 1.01718(19) 0.75237(11) 0.0475(6) Uani 0.880(4) 1 d D U P B 1
F2_8 F 0.8161(3) 1.1488(2) 0.8364(2) 0.0429(7) Uani 0.880(4) 1 d D U P B 1
F3_8 F 0.6664(2) 1.0431(2) 0.76516(14) 0.0463(6) Uani 0.880(4) 1 d D U P B 1
C3_8 C 0.7593(3) 1.0246(3) 0.92554(18) 0.0453(8) Uani 0.880(4) 1 d D U P B 1
F4_8 F 0.7392(3) 0.9579(3) 0.96203(13) 0.0747(10) Uani 0.880(4) 1 d D U P B 1
F5_8 F 0.6562(2) 1.0698(2) 0.90597(16) 0.0658(8) Uani 0.880(4) 1 d D U P B 1
F6_8 F 0.8405(2) 1.1020(2) 0.96762(14) 0.0478(7) Uani 0.880(4) 1 d D U P B 1
C4_8 C 0.9214(3) 0.9482(2) 0.87284(19) 0.0366(6) Uani 0.880(4) 1 d D U P B 1
F7_8 F 0.9443(2) 0.90834(18) 0.93272(14) 0.0607(8) Uani 0.880(4) 1 d D U P B 1
F8_8 F 0.9959(2) 1.0352(2) 0.88890(18) 0.0423(6) Uani 0.880(4) 1 d D U P B 1
F9_8 F 0.9441(2) 0.8769(2) 0.82155(17) 0.0572(7) Uani 0.880(4) 1 d D U P B 1
O1_9 O 0.703(2) 0.8847(19) 0.8214(17) 0.030(3) Uani 0.120(4) 1 d D U P B 2
C1_9 C 0.7804(14) 0.9715(15) 0.8555(8) 0.0318(16) Uani 0.120(4) 1 d D U P B 2
C2_9 C 0.9016(14) 0.9484(14) 0.8976(9) 0.040(2) Uani 0.120(4) 1 d D U P B 2
F1_9 F 0.8814(15) 0.9290(12) 0.9607(7) 0.047(3) Uani 0.120(4) 1 d D U P B 2
F2_9 F 0.980(2) 1.0332(18) 0.9061(13) 0.048(4) Uani 0.120(4) 1 d D U P B 2
F3_9 F 0.9398(15) 0.8677(14) 0.8572(10) 0.050(3) Uani 0.120(4) 1 d D U P B 2
C3_9 C 0.8108(15) 1.0329(15) 0.8005(9) 0.042(2) Uani 0.120(4) 1 d D U P B 2
F4_9 F 0.7098(16) 1.0383(18) 0.7541(11) 0.054(4) Uani 0.120(4) 1 d D U P B 2
F5_9 F 0.8972(14) 0.9764(13) 0.7770(9) 0.055(3) Uani 0.120(4) 1 d D U P B 2
F6_9 F 0.843(2) 1.1360(15) 0.8339(17) 0.046(4) Uani 0.120(4) 1 d D U P B 2
C4_9 C 0.7246(15) 1.0447(13) 0.9104(9) 0.038(2) Uani 0.120(4) 1 d D U P B 2
F7_9 F 0.6552(16) 1.0995(14) 0.8673(10) 0.061(4) Uani 0.120(4) 1 d D U P B 2
F8_9 F 0.8032(17) 1.1181(17) 0.9596(11) 0.0478(7) Uani 0.120(4) 1 d D U P B 2
F9_9 F 0.6839(12) 0.9847(11) 0.9479(8) 0.030(2) Uani 0.120(4) 1 d D U P B 2
O1_10 O 0.7818(3) 0.5405(3) 0.7645(2) 0.0217(5) Uani 0.921(2) 1 d D U P C 1
C1_10 C 0.8595(2) 0.4843(2) 0.73565(14) 0.0206(4) Uani 0.921(2) 1 d D U P C 1
C2_10 C 0.9741(2) 0.5597(2) 0.75120(15) 0.0274(5) Uani 0.921(2) 1 d D U P C 1
F1_10 F 1.03352(14) 0.57600(15) 0.82055(9) 0.0383(4) Uani 0.921(2) 1 d D U P C 1
F2_10 F 1.0449(2) 0.5197(2) 0.70967(13) 0.0384(5) Uani 0.921(2) 1 d D U P C 1
F3_10 F 0.94955(14) 0.65318(13) 0.73816(11) 0.0369(4) Uani 0.921(2) 1 d D U P C 1
C3_10 C 0.8084(2) 0.4423(2) 0.65181(15) 0.0272(5) Uani 0.921(2) 1 d D U P C 1
F4_10 F 0.69740(14) 0.40279(15) 0.63633(9) 0.0354(4) Uani 0.921(2) 1 d D U P C 1
F5_10 F 0.81246(17) 0.52011(15) 0.61740(9) 0.0366(4) Uani 0.921(2) 1 d D U P C 1
F6_10 F 0.8672(2) 0.36490(18) 0.62279(14) 0.0386(5) Uani 0.921(2) 1 d D U P C 1
C4_10 C 0.8879(3) 0.3874(2) 0.76996(15) 0.0286(5) Uani 0.921(2) 1 d D U P C 1
F7_10 F 0.80280(17) 0.30735(13) 0.74048(10) 0.0408(4) Uani 0.921(2) 1 d D U P C 1
F8_10 F 0.98834(19) 0.34977(18) 0.75915(12) 0.0421(5) Uani 0.921(2) 1 d D U P C 1
F9_10 F 0.89845(18) 0.41316(14) 0.84077(9) 0.0364(4) Uani 0.921(2) 1 d D U P C 1
O1_13 O 0.777(3) 0.542(3) 0.760(2) 0.026(4) Uani 0.079(2) 1 d D U P C 2
C1_13 C 0.8558(17) 0.4858(14) 0.7315(10) 0.025(2) Uani 0.079(2) 1 d D U P C 2
C2_13 C 0.8960(17) 0.4002(15) 0.7745(10) 0.032(3) Uani 0.079(2) 1 d D U P C 2
F1_13 F 0.9728(17) 0.4453(14) 0.8381(9) 0.038(3) Uani 0.079(2) 1 d D U P C 2
F2_13 F 0.946(2) 0.3234(17) 0.7375(12) 0.034(3) Uani 0.079(2) 1 d D U P C 2
F3_13 F 0.8044(14) 0.3542(14) 0.7895(11) 0.035(3) Uani 0.079(2) 1 d D U P C 2
C3_13 C 0.7977(17) 0.4289(15) 0.6506(10) 0.029(3) Uani 0.079(2) 1 d D U P C 2
F4_13 F 0.7355(17) 0.4928(14) 0.6148(9) 0.033(3) Uani 0.079(2) 1 d D U P C 2
F5_13 F 0.7242(16) 0.3451(14) 0.6465(11) 0.039(3) Uani 0.079(2) 1 d D U P C 2
F6_13 F 0.882(2) 0.395(2) 0.6184(17) 0.034(4) Uani 0.079(2) 1 d D U P C 2
C4_13 C 0.9644(18) 0.5619(14) 0.7358(10) 0.033(3) Uani 0.079(2) 1 d D U P C 2
F7_13 F 0.9413(16) 0.6188(14) 0.6856(10) 0.035(3) Uani 0.079(2) 1 d D U P C 2
F8_13 F 1.053(2) 0.503(2) 0.7275(15) 0.035(4) Uani 0.079(2) 1 d D U P C 2
F9_13 F 1.0010(16) 0.6296(15) 0.8009(9) 0.036(3) Uani 0.079(2) 1 d D U P C 2

loop_
_atom_site_aniso_label
_atom_site_aniso_U_11
_atom_site_aniso_U_22
_atom_site_aniso_U_33
_atom_site_aniso_U_23
_atom_site_aniso_U_13
_atom_site_aniso_U_12
Ru1 0.01503(7) 0.01659(7) 0.01441(7) 0.00140(5) 0.00462(5) 0.00059(5)
Ru2 0.01304(9) 0.01480(9) 0.01404(9) 0.00165(7) 0.00440(7) -0.00001(6)
Al1 0.0154(2) 0.0162(2) 0.0165(2) 0.0037(2) 0.0039(2) 0.00063(19)
Al2 0.0163(2) 0.0174(3) 0.0150(2) 0.0033(2) 0.0054(2) 0.0026(2)
F1 0.0220(6) 0.0180(5) 0.0209(5) 0.0057(4) 0.0068(4) 0.0048(4)
C3 0.0212(9) 0.0212(9) 0.0190(8) 0.0017(7) 0.0081(7) 0.0011(7)
O3 0.0213(7) 0.0329(8) 0.0321(8) 0.0041(7) 0.0102(6) 0.0048(6)
O4 0.0296(8) 0.0246(8) 0.0346(9) 0.0096(7) 0.0090(7) 0.0007(6)
O5 0.0205(7) 0.0274(8) 0.0289(8) 0.0076(6) 0.0069(6) 0.0045(6)
O6 0.0236(7) 0.0250(8) 0.0366(9) 0.0083(7) 0.0070(6) 0.0064(6)
O7 0.0227(7) 0.0330(8) 0.0263(7) 0.0041(6) 0.0091(6) -0.0059(6)
C1 0.0227(9) 0.0218(9) 0.0200(9) 0.0037(7) 0.0066(7) 0.0031(7)
C2 0.0158(8) 0.0218(9) 0.0191(8) 0.0012(7) 0.0046(7) 0.0014(6)
O1 0.0351(9) 0.0309(8) 0.0188(7) 0.0019(6) 0.0058(6) 0.0042(7)
O2 0.0235(7) 0.0225(7) 0.0302(8) 0.0047(6) 0.0086(6) 0.0006(6)
C4 0.0198(9) 0.0241(9) 0.0197(8) 0.0037(7) 0.0065(7) 0.0017(7)
C5 0.0204(9) 0.0193(8) 0.0175(8) 0.0031(7) 0.0037(7) 0.0005(7)
C6 0.0159(8) 0.0204(8) 0.0194(8) 0.0032(7) 0.0047(6) -0.0018(6)
C7 0.0198(8) 0.0207(9) 0.0167(8) 0.0020(7) 0.0057(7) 0.0004(7)
O1_1 0.0299(8) 0.0312(8) 0.0224(7) 0.0076(6) -0.0004(6) -0.0147(6)
C1_1 0.0217(9) 0.0212(9) 0.0230(9) 0.0043(7) 0.0041(7) -0.0035(7)
C2_1 0.0243(10) 0.0253(10) 0.0320(11) -0.0002(8) 0.0082(8) -0.0027(8)
F1_1 0.0368(8) 0.0462(9) 0.0484(10) -0.0074(8) 0.0143(7) 0.0115(7)
F2_1 0.0312(7) 0.0270(7) 0.0386(8) -0.0057(6) 0.0059(6) -0.0103(6)
F3_1 0.0407(8) 0.0422(8) 0.0228(6) 0.0026(6) 0.0045(6) -0.0120(7)
C3_1 0.0291(11) 0.0283(11) 0.0293(11) -0.0011(9) 0.0057(9) 0.0014(8)
F4_1 0.0493(10) 0.0399(9) 0.0365(8) -0.0105(7) 0.0046(7) 0.0122(7)
F5_1 0.0366(8) 0.0329(8) 0.0380(8) 0.0026(6) -0.0035(6) 0.0086(6)
F6_1 0.0288(8) 0.0578(10) 0.0434(9) 0.0068(8) 0.0155(7) -0.0052(7)
C4_1 0.0334(12) 0.0257(11) 0.0360(12) 0.0110(9) 0.0048(10) -0.0022(9)
F7_1 0.0440(9) 0.0443(9) 0.0291(7) 0.0156(6) 0.0076(6) -0.0078(7)
F8_1 0.0685(12) 0.0257(8) 0.0584(11) 0.0190(7) 0.0007(9) -0.0119(8)
F9_1 0.0372(9) 0.0513(10) 0.0520(10) 0.0173(8) 0.0038(7) 0.0163(8)
O1_3 0.0236(7) 0.0248(7) 0.0164(6) 0.0058(5) 0.0028(5) -0.0008(5)
C1_3 0.0185(8) 0.0298(10) 0.0179(8) 0.0066(7) 0.0032(7) 0.0015(7)
C2_3 0.0226(9) 0.0331(11) 0.0222(9) 0.0008(8) 0.0061(8) -0.0020(8)
F1_3 0.0196(6) 0.0507(9) 0.0477(9) 0.0067(7) 0.0082(6) 0.0073(6)
F2_3 0.0320(8) 0.0525(10) 0.0279(7) -0.0106(7) 0.0063(6) -0.0110(7)
F3_3 0.0424(8) 0.0322(7) 0.0301(7) 0.0053(6) 0.0130(6) -0.0090(6)
C3_3 0.0228(10) 0.0475(14) 0.0258(10) 0.0003(10) 0.0066(8) 0.0040(9)
F4_3 0.0203(7) 0.0684(12) 0.0457(9) -0.0029(8) 0.0092(6) 0.0043(7)
F5_3 0.0482(10) 0.0377(9) 0.0495(10) 0.0031(7) 0.0108(8) 0.0178(7)
F6_3 0.0386(9) 0.0773(13) 0.0271(7) -0.0116(8) 0.0146(7) -0.0004(8)
C4_3 0.0325(12) 0.0518(15) 0.0306(12) 0.0241(11) 0.0012(9) -0.0002(11)
F7_3 0.0465(10) 0.0770(13) 0.0400(9) 0.0316(9) 0.0117(8) -0.0122(9)
F8_3 0.0491(10) 0.0876(15) 0.0311(8) 0.0313(9) -0.0108(7) -0.0055(10)
F9_3 0.0497(10) 0.0444(10) 0.0608(11) 0.0310(9) 0.0047(9) 0.0122(8)
O1_5 0.0208(7) 0.0452(10) 0.0223(7) 0.0093(7) 0.0099(6) 0.0128(7)
C1_5 0.0184(8) 0.0220(9) 0.0204(8) 0.0038(7) 0.0072(7) 0.0056(7)
C2_5 0.0395(13) 0.0250(11) 0.0335(12) 0.0010(9) -0.0029(10) 0.0087(9)
F1_5 0.0596(11) 0.0311(8) 0.0382(9) -0.0075(7) -0.0041(8) 0.0094(7)
F2_5 0.0527(11) 0.0472(10) 0.0600(11) -0.0045(9) -0.0086(9) 0.0356(9)
F3_5 0.0706(12) 0.0321(8) 0.0430(9) 0.0172(7) -0.0075(8) -0.0148(8)
C3_5 0.0255(10) 0.0256(10) 0.0233(9) 0.0050(8) 0.0071(8) 0.0005(8)
F4_5 0.0576(10) 0.0216(6) 0.0290(7) 0.0020(5) 0.0104(7) 0.0049(6)
F5_5 0.0298(7) 0.0294(7) 0.0229(6) 0.0085(5) 0.0011(5) 0.0015(5)
F6_5 0.0245(7) 0.0613(11) 0.0369(8) 0.0047(7) 0.0083(6) -0.0105(7)
C4_5 0.0327(12) 0.0413(13) 0.0242(10) 0.0054(9) 0.0144(9) 0.0043(10)
F7_5 0.0822(14) 0.0418(9) 0.0352(8) 0.0166(7) 0.0190(9) -0.0068(9)
F8_5 0.0312(8) 0.0887(14) 0.0374(9) 0.0010(9) 0.0227(7) 0.0071(9)
F9_5 0.0385(8) 0.0539(10) 0.0198(6) 0.0067(6) 0.0106(6) 0.0096(7)
O1_6 0.0207(7) 0.0285(7) 0.0148(6) 0.0040(5) 0.0063(5) 0.0037(5)
C1_6 0.0176(8) 0.0277(10) 0.0176(8) 0.0051(7) 0.0053(7) 0.0024(7)
C2_6 0.0251(10) 0.0405(12) 0.0220(9) 0.0119(9) 0.0065(8) 0.0088(9)
F1_6 0.0228(7) 0.0723(12) 0.0340(8) 0.0175(8) 0.0050(6) 0.0172(7)
F2_6 0.0400(8) 0.0636(11) 0.0268(7) 0.0244(7) 0.0162(6) 0.0211(8)
F3_6 0.0470(9) 0.0341(8) 0.0415(8) 0.0158(7) 0.0104(7) 0.0128(7)
C3_6 0.0227(9) 0.0377(12) 0.0225(9) 0.0099(8) 0.0097(8) 0.0074(8)
F4_6 0.0275(7) 0.0526(9) 0.0290(7) 0.0158(6) 0.0074(6) 0.0181(6)
F5_6 0.0240(7) 0.0443(8) 0.0363(8) 0.0117(6) 0.0092(6) -0.0036(6)
F6_6 0.0345(7) 0.0480(9) 0.0287(7) 0.0096(6) 0.0183(6) 0.0171(7)
C4_6 0.0364(12) 0.0351(12) 0.0242(10) 0.0001(9) 0.0096(9) -0.0047(9)
F7_6 0.0714(12) 0.0257(7) 0.0429(9) 0.0051(7) 0.0164(8) 0.0000(7)
F8_6 0.0499(10) 0.0529(10) 0.0220(7) -0.0086(7) 0.0085(6) -0.0038(8)
F9_6 0.0386(9) 0.0587(11) 0.0441(9) -0.0090(8) 0.0178(7) -0.0218(8)
F1_7 0.024(4) 0.025(2) 0.057(3) 0.010(2) 0.017(3) 0.003(2)
F2_7 0.0332(15) 0.0285(14) 0.0287(14) 0.0010(11) -0.0029(11) -0.0074(11)
F3_7 0.0202(13) 0.0342(15) 0.0503(18) 0.0193(13) -0.0006(12) -0.0004(11)
F4_7 0.029(4) 0.0232(19) 0.060(4) -0.0021(19) 0.023(3) -0.001(2)
C1_7 0.026(3) 0.021(2) 0.026(4) 0.007(2) 0.006(2) 0.004(2)
C2_7 0.028(4) 0.026(2) 0.016(3) 0.004(2) 0.000(2) -0.003(2)
C3_7 0.019(3) 0.030(3) 0.026(4) 0.012(2) 0.001(2) 0.001(2)
C4_7 0.030(4) 0.019(2) 0.021(3) 0.004(2) 0.009(3) -0.001(3)
C5_7 0.027(4) 0.025(2) 0.017(3) 0.005(2) 0.003(2) -0.003(2)
C6_7 0.025(4) 0.025(2) 0.022(3) 0.009(2) 0.000(3) -0.002(2)
O1_8 0.0193(11) 0.0263(10) 0.0235(9) 0.0004(7) 0.0035(9) -0.0058(8)
C1_8 0.0213(10) 0.0234(10) 0.0213(9) 0.0027(8) 0.0073(8) -0.0046(8)
C2_8 0.0270(13) 0.0321(12) 0.0357(13) 0.0121(10) 0.0041(10) 0.0008(10)
F1_8 0.0544(13) 0.0631(13) 0.0336(10) 0.0192(9) 0.0220(9) -0.0007(10)
F2_8 0.0460(16) 0.0246(9) 0.0567(13) 0.0151(9) 0.0063(12) 0.0009(8)
F3_8 0.0360(11) 0.0428(11) 0.0529(13) 0.0151(9) -0.0063(10) 0.0092(10)
C3_8 0.0486(17) 0.0475(17) 0.0328(14) -0.0124(11) 0.0219(13) -0.0212(13)
F4_8 0.113(3) 0.0759(19) 0.0302(11) -0.0028(11) 0.0344(15) -0.0462(17)
F5_8 0.0470(12) 0.0658(16) 0.0743(17) -0.0271(13) 0.0383(12) -0.0075(11)
F6_8 0.0517(15) 0.0457(12) 0.0338(10) -0.0136(8) 0.0137(11) -0.0208(11)
C4_8 0.0250(12) 0.0313(13) 0.0483(16) 0.0088(12) 0.0017(11) -0.0028(10)
F7_8 0.0594(15) 0.0447(12) 0.0604(14) 0.0263(11) -0.0266(12) -0.0152(11)
F8_8 0.0232(10) 0.0400(10) 0.0606(18) 0.0152(10) 0.0042(9) -0.0084(8)
F9_8 0.0291(10) 0.0524(13) 0.0770(17) -0.0069(13) 0.0074(12) 0.0131(9)
O1_9 0.030(5) 0.028(4) 0.027(5) 0.002(4) 0.003(4) -0.003(4)
C1_9 0.029(3) 0.032(3) 0.030(3) 0.002(2) 0.006(2) -0.005(3)
C2_9 0.032(3) 0.037(4) 0.043(4) 0.007(3) -0.002(3) -0.008(3)
F1_9 0.052(7) 0.038(6) 0.039(5) 0.011(4) -0.011(4) -0.012(5)
F2_9 0.038(6) 0.053(5) 0.043(7) 0.016(5) -0.009(6) -0.019(5)
F3_9 0.032(6) 0.052(5) 0.060(7) 0.008(5) 0.008(6) 0.003(4)
C3_9 0.044(4) 0.043(4) 0.038(4) 0.009(3) 0.008(3) -0.009(3)
F4_9 0.056(6) 0.054(7) 0.046(6) 0.019(5) -0.001(5) -0.011(6)
F5_9 0.056(6) 0.056(6) 0.053(6) 0.002(5) 0.027(5) -0.013(5)
F6_9 0.042(8) 0.037(4) 0.057(7) 0.015(5) 0.010(6) -0.004(5)
C4_9 0.039(4) 0.034(4) 0.034(3) -0.004(3) 0.009(3) -0.008(3)
F7_9 0.064(7) 0.049(7) 0.065(7) 0.006(5) 0.008(5) 0.021(5)
F8_9 0.0517(15) 0.0457(12) 0.0338(10) -0.0136(8) 0.0137(11) -0.0208(11)
F9_9 0.028(5) 0.026(4) 0.033(5) -0.010(4) 0.016(4) 0.000(3)
O1_10 0.0206(9) 0.0226(10) 0.0246(10) 0.0051(8) 0.0109(8) 0.0066(7)
C1_10 0.0188(9) 0.0222(10) 0.0221(9) 0.0038(8) 0.0084(8) 0.0064(7)
C2_10 0.0196(10) 0.0298(11) 0.0345(12) 0.0071(10) 0.0100(9) 0.0066(8)
F1_10 0.0252(8) 0.0454(10) 0.0373(9) 0.0042(7) 0.0000(6) 0.0022(7)
F2_10 0.0247(8) 0.0490(12) 0.0495(13) 0.0131(9) 0.0224(9) 0.0108(8)
F3_10 0.0258(7) 0.0296(8) 0.0595(12) 0.0175(8) 0.0125(7) 0.0018(6)
C3_10 0.0279(11) 0.0319(12) 0.0228(10) 0.0032(9) 0.0105(9) 0.0075(9)
F4_10 0.0283(8) 0.0449(10) 0.0270(7) -0.0015(7) 0.0058(6) -0.0018(7)
F5_10 0.0427(10) 0.0474(10) 0.0268(7) 0.0156(7) 0.0152(7) 0.0104(8)
F6_10 0.0410(11) 0.0429(13) 0.0305(9) -0.0031(9) 0.0154(8) 0.0145(9)
C4_10 0.0365(13) 0.0251(11) 0.0287(11) 0.0068(9) 0.0146(10) 0.0125(9)
F7_10 0.0558(11) 0.0226(7) 0.0459(10) 0.0082(7) 0.0167(8) 0.0025(7)
F8_10 0.0475(12) 0.0437(12) 0.0454(12) 0.0161(9) 0.0217(9) 0.0309(10)
F9_10 0.0524(11) 0.0362(9) 0.0276(7) 0.0137(6) 0.0151(7) 0.0198(8)
O1_13 0.027(7) 0.026(9) 0.027(8) 0.004(7) 0.014(7) 0.011(6)
C1_13 0.024(4) 0.025(4) 0.028(4) 0.004(3) 0.013(3) 0.009(3)
C2_13 0.036(5) 0.030(5) 0.035(5) 0.009(4) 0.014(4) 0.014(4)
F1_13 0.043(6) 0.035(6) 0.036(5) 0.009(4) 0.009(5) 0.019(5)
F2_13 0.041(7) 0.031(6) 0.037(7) 0.012(5) 0.017(6) 0.018(6)
F3_13 0.039(5) 0.031(6) 0.045(7) 0.017(5) 0.019(5) 0.018(4)
C3_13 0.031(5) 0.029(5) 0.027(4) 0.001(4) 0.013(4) 0.011(4)
F4_13 0.035(6) 0.035(6) 0.029(5) 0.003(5) 0.009(5) 0.013(5)
F5_13 0.035(6) 0.032(5) 0.044(7) 0.001(5) 0.008(5) 0.002(5)
F6_13 0.040(6) 0.031(8) 0.034(6) -0.001(6) 0.020(5) 0.015(5)
C4_13 0.027(5) 0.036(5) 0.037(5) 0.008(4) 0.014(4) 0.003(4)
F7_13 0.031(6) 0.037(6) 0.043(5) 0.012(5) 0.017(5) 0.003(5)
F8_13 0.026(5) 0.042(7) 0.041(8) 0.010(6) 0.016(6) 0.005(5)
F9_13 0.026(6) 0.039(6) 0.041(5) 0.003(5) 0.010(5) 0.001(5)

loop_
_atom_type_symbol
_atom_type_description
_atom_type_scat_dispersion_real
_atom_type_scat_dispersion_imag
_atom_type_scat_source
C C 0.0033 0.0016 'International Tables Vol C Tables 4.2.6.8 and 6.1.1.4'
H H 0.0000 0.0000 'International Tables Vol C Tables 4.2.6.8 and 6.1.1.4'
O O 0.0106 0.0060 'International Tables Vol C Tables 4.2.6.8 and 6.1.1.4'
F F 0.0171 0.0103 'International Tables Vol C Tables 4.2.6.8 and 6.1.1.4'
Al Al 0.0645 0.0514 'International Tables Vol C Tables 4.2.6.8 and 6.1.1.4'
Ru Ru -1.2594 0.8363 'International Tables Vol C Tables 4.2.6.8 and 6.1.1.4'

loop_
_geom_angle_atom_site_label_1
_geom_angle_atom_site_label_2
_geom_angle_atom_site_label_3
_geom_angle
_geom_angle_site_symmetry_1
_geom_angle_site_symmetry_3
_geom_angle_publ_flag
C2 Ru1 C5 90.84(8) . . ?
C2 Ru1 C3 88.96(8) . . ?
C5 Ru1 C3 169.70(8) . . ?
C2 Ru1 C4 173.43(8) . . ?
C5 Ru1 C4 88.95(8) . . ?
C3 Ru1 C4 90.07(9) . . ?
C2 Ru1 C1 93.18(8) . . ?
C5 Ru1 C1 94.84(8) . . ?
C3 Ru1 C1 95.45(8) . . ?
C4 Ru1 C1 93.37(8) . . ?
C2 Ru1 Ru2 84.70(6) . . ?
C5 Ru1 Ru2 84.67(6) . . ?
C3 Ru1 Ru2 85.06(6) . . ?
C4 Ru1 Ru2 88.75(6) . . ?
C1 Ru1 Ru2 177.82(6) . . ?
C7 Ru2 C7 180.00(10) 2_556 . ?
C7 Ru2 C6 90.44(8) 2_556 . ?
C7 Ru2 C6 89.56(8) . . ?
C7 Ru2 C6 89.56(8) 2_556 2_556 ?
C7 Ru2 C6 90.44(8) . 2_556 ?
C6 Ru2 C6 180.0 . 2_556 ?
C7 Ru2 Ru1 90.47(6) 2_556 2_556 ?
C7 Ru2 Ru1 89.53(6) . 2_556 ?
C6 Ru2 Ru1 90.19(6) . 2_556 ?
C6 Ru2 Ru1 89.81(6) 2_556 2_556 ?
C7 Ru2 Ru1 89.53(6) 2_556 . ?
C7 Ru2 Ru1 90.47(6) . . ?
C6 Ru2 Ru1 89.80(6) . . ?
C6 Ru2 Ru1 90.20(6) 2_556 . ?
Ru1 Ru2 Ru1 180.0 2_556 . ?
O1_3 Al1 O1_1 109.98(8) . . ?
O1_3 Al1 O1_10 118.17(14) . . ?
O1_1 Al1 O1_10 112.62(15) . . ?
O1_3 Al1 O1_13 121.5(15) . . ?
O1_1 Al1 O1_13 110.8(15) . . ?
O1_3 Al1 F1 109.67(7) . . ?
O1_1 Al1 F1 103.85(8) . . ?
O1_10 Al1 F1 101.20(13) . . ?
O1_13 Al1 F1 99.1(14) . . ?
O1_9 Al2 O1_5 107.8(11) . . ?
O1_5 Al2 O1_8 114.49(14) . . ?
O1_9 Al2 O1_6 115.7(13) . . ?
O1_5 Al2 O1_6 111.13(8) . . ?
O1_8 Al2 O1_6 115.23(16) . . ?
O1_9 Al2 F1 109.1(11) . . ?
O1_5 Al2 F1 105.01(8) . . ?
O1_8 Al2 F1 102.19(13) . . ?
O1_6 Al2 F1 107.59(7) . . ?
Al2 F1 Al1 176.30(8) . . ?
O3 C3 Ru1 178.08(18) . . ?
O1 C1 Ru1 178.7(2) . . ?
O2 C2 Ru1 178.80(18) . . ?
O4 C4 Ru1 178.9(2) . . ?
O5 C5 Ru1 178.24(19) . . ?
O6 C6 Ru2 178.42(18) . . ?
O7 C7 Ru2 178.07(19) . . ?
C1_1 O1_1 Al1 148.81(15) . . ?
O1_1 C1_1 C2_1 107.14(17) . . ?
O1_1 C1_1 C4_1 112.27(18) . . ?
C2_1 C1_1 C4_1 110.03(18) . . ?
O1_1 C1_1 C3_1 109.34(18) . . ?
C2_1 C1_1 C3_1 109.56(17) . . ?
C4_1 C1_1 C3_1 108.47(18) . . ?
F3_1 C2_1 F1_1 108.1(2) . . ?
F3_1 C2_1 F2_1 106.92(19) . . ?
F1_1 C2_1 F2_1 107.16(19) . . ?
F3_1 C2_1 C1_1 111.66(18) . . ?
F1_1 C2_1 C1_1 110.87(19) . . ?
F2_1 C2_1 C1_1 111.89(18) . . ?
F4_1 C3_1 F5_1 108.1(2) . . ?
F4_1 C3_1 F6_1 108.3(2) . . ?
F5_1 C3_1 F6_1 107.3(2) . . ?
F4_1 C3_1 C1_1 110.52(19) . . ?
F5_1 C3_1 C1_1 110.44(19) . . ?
F6_1 C3_1 C1_1 112.01(19) . . ?
F7_1 C4_1 F9_1 107.7(2) . . ?
F7_1 C4_1 F8_1 108.0(2) . . ?
F9_1 C4_1 F8_1 107.9(2) . . ?
F7_1 C4_1 C1_1 111.7(2) . . ?
F9_1 C4_1 C1_1 110.0(2) . . ?
F8_1 C4_1 C1_1 111.3(2) . . ?
C1_3 O1_3 Al1 146.80(14) . . ?
O1_3 C1_3 C4_3 108.54(19) . . ?
O1_3 C1_3 C3_3 108.85(17) . . ?
C4_3 C1_3 C3_3 109.82(19) . . ?
O1_3 C1_3 C2_3 110.20(17) . . ?
C4_3 C1_3 C2_3 110.00(18) . . ?
C3_3 C1_3 C2_3 109.41(19) . . ?
F2_3 C2_3 F3_3 108.0(2) . . ?
F2_3 C2_3 F1_3 108.30(19) . . ?
F3_3 C2_3 F1_3 107.14(18) . . ?
F2_3 C2_3 C1_3 112.97(18) . . ?
F3_3 C2_3 C1_3 109.39(18) . . ?
F1_3 C2_3 C1_3 110.82(19) . . ?
F5_3 C3_3 F6_3 107.9(2) . . ?
F5_3 C3_3 F4_3 107.4(2) . . ?
F6_3 C3_3 F4_3 107.4(2) . . ?
F5_3 C3_3 C1_3 110.38(19) . . ?
F6_3 C3_3 C1_3 113.0(2) . . ?
F4_3 C3_3 C1_3 110.5(2) . . ?
F9_3 C4_3 F7_3 107.6(2) . . ?
F9_3 C4_3 F8_3 108.4(2) . . ?
F7_3 C4_3 F8_3 107.8(2) . . ?
F9_3 C4_3 C1_3 110.7(2) . . ?
F7_3 C4_3 C1_3 111.1(2) . . ?
F8_3 C4_3 C1_3 111.2(2) . . ?
C1_5 O1_5 Al2 148.71(14) . . ?
O1_5 C1_5 C2_5 108.83(19) . . ?
O1_5 C1_5 C3_5 111.64(16) . . ?
C2_5 C1_5 C3_5 109.39(17) . . ?
O1_5 C1_5 C4_5 108.54(17) . . ?
C2_5 C1_5 C4_5 109.43(18) . . ?
C3_5 C1_5 C4_5 108.97(18) . . ?
F1_5 C2_5 F3_5 108.6(2) . . ?
F1_5 C2_5 F2_5 107.6(2) . . ?
F3_5 C2_5 F2_5 106.5(2) . . ?
F1_5 C2_5 C1_5 112.1(2) . . ?
F3_5 C2_5 C1_5 109.8(2) . . ?
F2_5 C2_5 C1_5 111.9(2) . . ?
F6_5 C3_5 F4_5 108.55(19) . . ?
F6_5 C3_5 F5_5 106.92(18) . . ?
F4_5 C3_5 F5_5 106.62(17) . . ?
F6_5 C3_5 C1_5 113.15(18) . . ?
F4_5 C3_5 C1_5 109.92(18) . . ?
F5_5 C3_5 C1_5 111.40(17) . . ?
F7_5 C4_5 F9_5 108.0(2) . . ?
F7_5 C4_5 F8_5 108.1(2) . . ?
F9_5 C4_5 F8_5 108.27(19) . . ?
F7_5 C4_5 C1_5 110.27(18) . . ?
F9_5 C4_5 C1_5 110.70(19) . . ?
F8_5 C4_5 C1_5 111.3(2) . . ?
C1_6 O1_6 Al2 147.10(14) . . ?
O1_6 C1_6 C4_6 109.41(17) . . ?
O1_6 C1_6 C2_6 108.72(17) . . ?
C4_6 C1_6 C2_6 110.14(18) . . ?
O1_6 C1_6 C3_6 110.55(16) . . ?
C4_6 C1_6 C3_6 109.42(18) . . ?
C2_6 C1_6 C3_6 108.59(17) . . ?
F3_6 C2_6 F2_6 108.6(2) . . ?
F3_6 C2_6 F1_6 106.4(2) . . ?
F2_6 C2_6 F1_6 107.34(18) . . ?
F3_6 C2_6 C1_6 111.38(18) . . ?
F2_6 C2_6 C1_6 112.18(18) . . ?
F1_6 C2_6 C1_6 110.71(19) . . ?
F4_6 C3_6 F6_6 108.81(19) . . ?
F4_6 C3_6 F5_6 106.70(19) . . ?
F6_6 C3_6 F5_6 107.83(18) . . ?
F4_6 C3_6 C1_6 110.22(17) . . ?
F6_6 C3_6 C1_6 112.51(18) . . ?
F5_6 C3_6 C1_6 110.57(18) . . ?
F9_6 C4_6 F8_6 107.9(2) . . ?
F9_6 C4_6 F7_6 108.0(2) . . ?
F8_6 C4_6 F7_6 108.0(2) . . ?
F9_6 C4_6 C1_6 110.7(2) . . ?
F8_6 C4_6 C1_6 112.7(2) . . ?
F7_6 C4_6 C1_6 109.5(2) . . ?
C6_7 C1_7 F1_7 120.7(7) . . ?
C6_7 C1_7 C2_7 122.2(7) . . ?
F1_7 C1_7 C2_7 117.0(7) . . ?
F2_7 C2_7 C1_7 121.0(6) . . ?
F2_7 C2_7 C3_7 119.6(6) . . ?
C1_7 C2_7 C3_7 119.4(6) . . ?
F3_7 C3_7 C4_7 121.2(6) . . ?
F3_7 C3_7 C2_7 120.5(6) . . ?
C4_7 C3_7 C2_7 118.2(6) . . ?
C5_7 C4_7 F4_7 120.7(7) . . ?
C5_7 C4_7 C3_7 122.3(6) . . ?
F4_7 C4_7 C3_7 116.9(7) . . ?
C4_7 C5_7 C6_7 119.2(6) . . ?
C4_7 C5_7 H5_7 120.4 . . ?
C6_7 C5_7 H5_7 120.4 . . ?
C1_7 C6_7 C5_7 118.6(6) . . ?
C1_7 C6_7 H6_7 120.7 . . ?
C5_7 C6_7 H6_7 120.7 . . ?
C1_8 O1_8 Al2 151.0(3) . . ?
O1_8 C1_8 C3_8 111.2(3) . . ?
O1_8 C1_8 C2_8 110.5(3) . . ?
C3_8 C1_8 C2_8 110.0(3) . . ?
O1_8 C1_8 C4_8 107.3(2) . . ?
C3_8 C1_8 C4_8 109.0(3) . . ?
C2_8 C1_8 C4_8 108.8(2) . . ?
F3_8 C2_8 F2_8 109.9(3) . . ?
F3_8 C2_8 F1_8 106.4(3) . . ?
F2_8 C2_8 F1_8 106.4(3) . . ?
F3_8 C2_8 C1_8 112.0(2) . . ?
F2_8 C2_8 C1_8 113.1(3) . . ?
F1_8 C2_8 C1_8 108.6(2) . . ?
F4_8 C3_8 F6_8 109.9(3) . . ?
F4_8 C3_8 F5_8 106.6(3) . . ?
F6_8 C3_8 F5_8 107.6(3) . . ?
F4_8 C3_8 C1_8 113.2(3) . . ?
F6_8 C3_8 C1_8 112.2(3) . . ?
F5_8 C3_8 C1_8 107.1(3) . . ?
F9_8 C4_8 F8_8 110.1(3) . . ?
F9_8 C4_8 F7_8 106.2(3) . . ?
F8_8 C4_8 F7_8 105.9(3) . . ?
F9_8 C4_8 C1_8 112.2(3) . . ?
F8_8 C4_8 C1_8 112.6(3) . . ?
F7_8 C4_8 C1_8 109.5(3) . . ?
C1_9 O1_9 Al2 166(2) . . ?
O1_9 C1_9 C2_9 115.1(15) . . ?
O1_9 C1_9 C4_9 107.5(14) . . ?
C2_9 C1_9 C4_9 108.4(11) . . ?
O1_9 C1_9 C3_9 111.8(16) . . ?
C2_9 C1_9 C3_9 103.6(11) . . ?
C4_9 C1_9 C3_9 110.4(11) . . ?
F3_9 C2_9 F2_9 104.5(15) . . ?
F3_9 C2_9 F1_9 114.5(14) . . ?
F2_9 C2_9 F1_9 116.1(14) . . ?
F3_9 C2_9 C1_9 110.1(13) . . ?
F2_9 C2_9 C1_9 107.8(14) . . ?
F1_9 C2_9 C1_9 103.7(11) . . ?
F4_9 C3_9 F6_9 101.5(15) . . ?
F4_9 C3_9 F5_9 120.9(16) . . ?
F6_9 C3_9 F5_9 115.8(15) . . ?
F4_9 C3_9 C1_9 106.3(13) . . ?
F6_9 C3_9 C1_9 109.7(16) . . ?
F5_9 C3_9 C1_9 102.3(11) . . ?
F9_9 C4_9 F8_9 105.5(14) . . ?
F9_9 C4_9 F7_9 123.3(16) . . ?
F8_9 C4_9 F7_9 105.5(14) . . ?
F9_9 C4_9 C1_9 107.8(12) . . ?
F8_9 C4_9 C1_9 112.5(14) . . ?
F7_9 C4_9 C1_9 102.5(12) . . ?
C1_10 O1_10 Al1 151.6(3) . . ?
O1_10 C1_10 C2_10 108.1(2) . . ?
O1_10 C1_10 C4_10 111.2(2) . . ?
C2_10 C1_10 C4_10 109.3(2) . . ?
O1_10 C1_10 C3_10 109.8(2) . . ?
C2_10 C1_10 C3_10 109.7(2) . . ?
C4_10 C1_10 C3_10 108.7(2) . . ?
F3_10 C2_10 F1_10 107.9(2) . . ?
F3_10 C2_10 F2_10 107.7(2) . . ?
F1_10 C2_10 F2_10 107.9(2) . . ?
F3_10 C2_10 C1_10 110.6(2) . . ?
F1_10 C2_10 C1_10 110.5(2) . . ?
F2_10 C2_10 C1_10 112.0(2) . . ?
F4_10 C3_10 F5_10 107.5(2) . . ?
F4_10 C3_10 F6_10 107.3(2) . . ?
F5_10 C3_10 F6_10 107.2(2) . . ?
F4_10 C3_10 C1_10 110.9(2) . . ?
F5_10 C3_10 C1_10 111.2(2) . . ?
F6_10 C3_10 C1_10 112.4(2) . . ?
F9_10 C4_10 F7_10 107.7(2) . . ?
F9_10 C4_10 F8_10 107.8(2) . . ?
F7_10 C4_10 F8_10 107.1(2) . . ?
F9_10 C4_10 C1_10 111.3(2) . . ?
F7_10 C4_10 C1_10 110.8(2) . . ?
F8_10 C4_10 C1_10 112.0(2) . . ?
C1_13 O1_13 Al1 150(3) . . ?
O1_13 C1_13 C4_13 109.8(19) . . ?
O1_13 C1_13 C2_13 110.3(19) . . ?
C4_13 C1_13 C2_13 109.1(12) . . ?
O1_13 C1_13 C3_13 109.3(18) . . ?
C4_13 C1_13 C3_13 109.5(12) . . ?
C2_13 C1_13 C3_13 108.8(12) . . ?
F3_13 C2_13 F1_13 107.2(16) . . ?
F3_13 C2_13 F2_13 107.8(16) . . ?
F1_13 C2_13 F2_13 108.5(16) . . ?
F3_13 C2_13 C1_13 110.0(14) . . ?
F1_13 C2_13 C1_13 110.5(14) . . ?
F2_13 C2_13 C1_13 112.6(15) . . ?
F4_13 C3_13 F5_13 106.9(15) . . ?
F4_13 C3_13 F6_13 109.8(17) . . ?
F5_13 C3_13 F6_13 108.9(17) . . ?
F4_13 C3_13 C1_13 112.0(14) . . ?
F5_13 C3_13 C1_13 110.5(14) . . ?
F6_13 C3_13 C1_13 108.7(16) . . ?
F9_13 C4_13 F7_13 107.9(15) . . ?
F9_13 C4_13 F8_13 106.4(17) . . ?
F7_13 C4_13 F8_13 110.6(17) . . ?
F9_13 C4_13 C1_13 111.6(14) . . ?
F7_13 C4_13 C1_13 111.6(14) . . ?
F8_13 C4_13 C1_13 108.5(16) . . ?

loop_
_geom_bond_atom_site_label_1
_geom_bond_atom_site_label_2
_geom_bond_distance
_geom_bond_site_symmetry_2
_geom_bond_publ_flag
Ru1 C2 1.972(2) . ?
Ru1 C5 1.983(2) . ?
Ru1 C3 1.983(2) . ?
Ru1 C4 1.992(2) . ?
Ru1 C1 1.994(2) . ?
Ru1 Ru2 2.8907(7) . ?
Ru2 C7 1.959(2) 2_556 ?
Ru2 C7 1.959(2) . ?
Ru2 C6 1.962(2) . ?
Ru2 C6 1.962(2) 2_556 ?
Al1 O1_3 1.6996(16) . ?
Al1 O1_1 1.7024(17) . ?
Al1 O1_10 1.709(3) . ?
Al1 O1_13 1.72(3) . ?
Al1 F1 1.7683(14) . ?
Al2 O1_9 1.567(19) . ?
Al2 O1_5 1.7013(16) . ?
Al2 O1_8 1.716(3) . ?
Al2 O1_6 1.7160(16) . ?
Al2 F1 1.7665(13) . ?
C3 O3 1.122(3) . ?
O4 C4 1.115(3) . ?
O5 C5 1.120(2) . ?
O6 C6 1.127(3) . ?
O7 C7 1.127(2) . ?
C1 O1 1.114(3) . ?
C2 O2 1.124(3) . ?
O1_1 C1_1 1.351(2) . ?
C1_1 C2_1 1.555(3) . ?
C1_1 C4_1 1.556(3) . ?
C1_1 C3_1 1.557(3) . ?
C2_1 F3_1 1.316(3) . ?
C2_1 F1_1 1.328(3) . ?
C2_1 F2_1 1.348(3) . ?
C3_1 F4_1 1.318(3) . ?
C3_1 F5_1 1.332(3) . ?
C3_1 F6_1 1.343(3) . ?
C4_1 F7_1 1.323(3) . ?
C4_1 F9_1 1.332(3) . ?
C4_1 F8_1 1.339(3) . ?
O1_3 C1_3 1.362(2) . ?
C1_3 C4_3 1.549(3) . ?
C1_3 C3_3 1.552(3) . ?
C1_3 C2_3 1.554(3) . ?
C2_3 F2_3 1.329(3) . ?
C2_3 F3_3 1.330(3) . ?
C2_3 F1_3 1.331(3) . ?
C3_3 F5_3 1.331(3) . ?
C3_3 F6_3 1.331(3) . ?
C3_3 F4_3 1.332(3) . ?
C4_3 F9_3 1.324(4) . ?
C4_3 F7_3 1.329(3) . ?
C4_3 F8_3 1.336(3) . ?
O1_5 C1_5 1.351(2) . ?
C1_5 C2_5 1.549(3) . ?
C1_5 C3_5 1.553(3) . ?
C1_5 C4_5 1.556(3) . ?
C2_5 F1_5 1.321(3) . ?
C2_5 F3_5 1.333(3) . ?
C2_5 F2_5 1.345(3) . ?
C3_5 F6_5 1.325(3) . ?
C3_5 F4_5 1.329(3) . ?
C3_5 F5_5 1.347(2) . ?
C4_5 F7_5 1.324(3) . ?
C4_5 F9_5 1.326(3) . ?
C4_5 F8_5 1.327(3) . ?
O1_6 C1_6 1.357(2) . ?
C1_6 C4_6 1.546(3) . ?
C1_6 C2_6 1.556(3) . ?
C1_6 C3_6 1.558(3) . ?
C2_6 F3_6 1.326(3) . ?
C2_6 F2_6 1.332(3) . ?
C2_6 F1_6 1.336(3) . ?
C3_6 F4_6 1.324(3) . ?
C3_6 F6_6 1.328(3) . ?
C3_6 F5_6 1.350(3) . ?
C4_6 F9_6 1.322(3) . ?
C4_6 F8_6 1.333(3) . ?
C4_6 F7_6 1.338(3) . ?
F1_7 C1_7 1.360(9) . ?
F2_7 C2_7 1.351(7) . ?
F3_7 C3_7 1.329(7) . ?
F4_7 C4_7 1.361(9) . ?
C1_7 C6_7 1.353(8) . ?
C1_7 C2_7 1.369(7) . ?
C2_7 C3_7 1.390(9) . ?
C3_7 C4_7 1.369(8) . ?
C4_7 C5_7 1.359(8) . ?
C5_7 C6_7 1.398(9) . ?
C5_7 H5_7 0.9500 . ?
C6_7 H6_7 0.9500 . ?
O1_8 C1_8 1.356(3) . ?
C1_8 C3_8 1.546(4) . ?
C1_8 C2_8 1.547(4) . ?
C1_8 C4_8 1.558(4) . ?
C2_8 F3_8 1.311(3) . ?
C2_8 F2_8 1.331(4) . ?
C2_8 F1_8 1.373(4) . ?
C3_8 F4_8 1.279(4) . ?
C3_8 F6_8 1.329(3) . ?
C3_8 F5_8 1.384(5) . ?
C4_8 F9_8 1.292(4) . ?
C4_8 F8_8 1.327(3) . ?
C4_8 F7_8 1.350(4) . ?
O1_9 C1_9 1.350(14) . ?
C1_9 C2_9 1.548(12) . ?
C1_9 C4_9 1.559(12) . ?
C1_9 C3_9 1.561(12) . ?
C2_9 F3_9 1.331(12) . ?
C2_9 F2_9 1.353(13) . ?
C2_9 F1_9 1.379(12) . ?
C3_9 F4_9 1.327(13) . ?
C3_9 F6_9 1.343(13) . ?
C3_9 F5_9 1.392(12) . ?
C4_9 F9_9 1.323(12) . ?
C4_9 F8_9 1.332(13) . ?
C4_9 F7_9 1.366(12) . ?
O1_10 C1_10 1.350(3) . ?
C1_10 C2_10 1.558(3) . ?
C1_10 C4_10 1.558(3) . ?
C1_10 C3_10 1.560(3) . ?
C2_10 F3_10 1.320(3) . ?
C2_10 F1_10 1.329(3) . ?
C2_10 F2_10 1.344(3) . ?
C3_10 F4_10 1.323(3) . ?
C3_10 F5_10 1.331(3) . ?
C3_10 F6_10 1.347(3) . ?
C4_10 F9_10 1.319(3) . ?
C4_10 F7_10 1.333(3) . ?
C4_10 F8_10 1.350(3) . ?
O1_13 C1_13 1.354(14) . ?
C1_13 C4_13 1.554(13) . ?
C1_13 C2_13 1.555(13) . ?
C1_13 C3_13 1.556(13) . ?
C2_13 F3_13 1.334(13) . ?
C2_13 F1_13 1.338(13) . ?
C2_13 F2_13 1.341(13) . ?
C3_13 F4_13 1.332(13) . ?
C3_13 F5_13 1.332(13) . ?
C3_13 F6_13 1.339(13) . ?
C4_13 F9_13 1.333(13) . ?
C4_13 F7_13 1.335(13) . ?
C4_13 F8_13 1.341(13) . ?

loop_
_geom_torsion_atom_site_label_1
_geom_torsion_atom_site_label_2
_geom_torsion_atom_site_label_3
_geom_torsion_atom_site_label_4
_geom_torsion
_geom_torsion_site_symmetry_1
_geom_torsion_site_symmetry_2
_geom_torsion_site_symmetry_3
_geom_torsion_site_symmetry_4
_geom_torsion_publ_flag
O1_3 Al1 O1_1 C1_1 -9.9(3) . . . . ?
O1_10 Al1 O1_1 C1_1 124.1(3) . . . . ?
O1_13 Al1 O1_1 C1_1 127.2(15) . . . . ?
F1 Al1 O1_1 C1_1 -127.2(3) . . . . ?
Al1 O1_1 C1_1 C2_1 -145.4(3) . . . . ?
Al1 O1_1 C1_1 C4_1 -24.5(4) . . . . ?
Al1 O1_1 C1_1 C3_1 95.9(3) . . . . ?
O1_1 C1_1 C2_1 F3_1 -42.2(2) . . . . ?
C4_1 C1_1 C2_1 F3_1 -164.47(19) . . . . ?
C3_1 C1_1 C2_1 F3_1 76.4(2) . . . . ?
O1_1 C1_1 C2_1 F1_1 78.5(2) . . . . ?
C4_1 C1_1 C2_1 F1_1 -43.8(2) . . . . ?
C3_1 C1_1 C2_1 F1_1 -163.02(19) . . . . ?
O1_1 C1_1 C2_1 F2_1 -161.96(19) . . . . ?
C4_1 C1_1 C2_1 F2_1 75.7(2) . . . . ?
C3_1 C1_1 C2_1 F2_1 -43.5(3) . . . . ?
O1_1 C1_1 C3_1 F4_1 -46.9(3) . . . . ?
C2_1 C1_1 C3_1 F4_1 -164.1(2) . . . . ?
C4_1 C1_1 C3_1 F4_1 75.8(2) . . . . ?
O1_1 C1_1 C3_1 F5_1 72.7(2) . . . . ?
C2_1 C1_1 C3_1 F5_1 -44.4(2) . . . . ?
C4_1 C1_1 C3_1 F5_1 -164.58(18) . . . . ?
O1_1 C1_1 C3_1 F6_1 -167.81(18) . . . . ?
C2_1 C1_1 C3_1 F6_1 75.0(2) . . . . ?
C4_1 C1_1 C3_1 F6_1 -45.1(2) . . . . ?
O1_1 C1_1 C4_1 F7_1 78.9(2) . . . . ?
C2_1 C1_1 C4_1 F7_1 -161.84(18) . . . . ?
C3_1 C1_1 C4_1 F7_1 -42.0(2) . . . . ?
O1_1 C1_1 C4_1 F9_1 -40.6(3) . . . . ?
C2_1 C1_1 C4_1 F9_1 78.6(2) . . . . ?
C3_1 C1_1 C4_1 F9_1 -161.54(19) . . . . ?
O1_1 C1_1 C4_1 F8_1 -160.2(2) . . . . ?
C2_1 C1_1 C4_1 F8_1 -41.0(3) . . . . ?
C3_1 C1_1 C4_1 F8_1 78.9(2) . . . . ?
O1_1 Al1 O1_3 C1_3 -159.0(2) . . . . ?
O1_10 Al1 O1_3 C1_3 69.8(3) . . . . ?
O1_13 Al1 O1_3 C1_3 69.2(17) . . . . ?
F1 Al1 O1_3 C1_3 -45.4(3) . . . . ?
Al1 O1_3 C1_3 C4_3 -158.7(2) . . . . ?
Al1 O1_3 C1_3 C3_3 81.8(3) . . . . ?
Al1 O1_3 C1_3 C2_3 -38.2(3) . . . . ?
O1_3 C1_3 C2_3 F2_3 160.81(19) . . . . ?
C4_3 C1_3 C2_3 F2_3 -79.6(3) . . . . ?
C3_3 C1_3 C2_3 F2_3 41.2(3) . . . . ?
O1_3 C1_3 C2_3 F3_3 40.4(2) . . . . ?
C4_3 C1_3 C2_3 F3_3 160.1(2) . . . . ?
C3_3 C1_3 C2_3 F3_3 -79.2(2) . . . . ?
O1_3 C1_3 C2_3 F1_3 -77.5(2) . . . . ?
C4_3 C1_3 C2_3 F1_3 42.2(2) . . . . ?
C3_3 C1_3 C2_3 F1_3 162.89(18) . . . . ?
O1_3 C1_3 C3_3 F5_3 -73.8(2) . . . . ?
C4_3 C1_3 C3_3 F5_3 167.46(19) . . . . ?
C2_3 C1_3 C3_3 F5_3 46.6(2) . . . . ?
O1_3 C1_3 C3_3 F6_3 165.2(2) . . . . ?
C4_3 C1_3 C3_3 F6_3 46.5(3) . . . . ?
C2_3 C1_3 C3_3 F6_3 -74.3(3) . . . . ?
O1_3 C1_3 C3_3 F4_3 44.9(3) . . . . ?
C4_3 C1_3 C3_3 F4_3 -73.8(2) . . . . ?
C2_3 C1_3 C3_3 F4_3 165.33(19) . . . . ?
O1_3 C1_3 C4_3 F9_3 44.3(3) . . . . ?
C3_3 C1_3 C4_3 F9_3 163.2(2) . . . . ?
C2_3 C1_3 C4_3 F9_3 -76.4(2) . . . . ?
O1_3 C1_3 C4_3 F7_3 -75.2(3) . . . . ?
C3_3 C1_3 C4_3 F7_3 43.7(3) . . . . ?
C2_3 C1_3 C4_3 F7_3 164.2(2) . . . . ?
O1_3 C1_3 C4_3 F8_3 164.8(2) . . . . ?
C3_3 C1_3 C4_3 F8_3 -76.3(3) . . . . ?
C2_3 C1_3 C4_3 F8_3 44.2(3) . . . . ?
O1_9 Al2 O1_5 C1_5 135.1(13) . . . . ?
O1_8 Al2 O1_5 C1_5 140.0(3) . . . . ?
O1_6 Al2 O1_5 C1_5 7.3(3) . . . . ?
F1 Al2 O1_5 C1_5 -108.7(3) . . . . ?
Al2 O1_5 C1_5 C2_5 -92.7(3) . . . . ?
Al2 O1_5 C1_5 C3_5 28.2(4) . . . . ?
Al2 O1_5 C1_5 C4_5 148.3(3) . . . . ?
O1_5 C1_5 C2_5 F1_5 -77.5(3) . . . . ?
C3_5 C1_5 C2_5 F1_5 160.3(2) . . . . ?
C4_5 C1_5 C2_5 F1_5 41.0(3) . . . . ?
O1_5 C1_5 C2_5 F3_5 43.4(2) . . . . ?
C3_5 C1_5 C2_5 F3_5 -78.9(2) . . . . ?
C4_5 C1_5 C2_5 F3_5 161.83(19) . . . . ?
O1_5 C1_5 C2_5 F2_5 161.5(2) . . . . ?
C3_5 C1_5 C2_5 F2_5 39.3(3) . . . . ?
C4_5 C1_5 C2_5 F2_5 -80.1(3) . . . . ?
O1_5 C1_5 C3_5 F6_5 160.10(19) . . . . ?
C2_5 C1_5 C3_5 F6_5 -79.4(2) . . . . ?
C4_5 C1_5 C3_5 F6_5 40.2(2) . . . . ?
O1_5 C1_5 C3_5 F4_5 38.6(2) . . . . ?
C2_5 C1_5 C3_5 F4_5 159.08(19) . . . . ?
C4_5 C1_5 C3_5 F4_5 -81.3(2) . . . . ?
O1_5 C1_5 C3_5 F5_5 -79.4(2) . . . . ?
C2_5 C1_5 C3_5 F5_5 41.1(2) . . . . ?
C4_5 C1_5 C3_5 F5_5 160.72(18) . . . . ?
O1_5 C1_5 C4_5 F7_5 -74.9(2) . . . . ?
C2_5 C1_5 C4_5 F7_5 166.4(2) . . . . ?
C3_5 C1_5 C4_5 F7_5 46.8(3) . . . . ?
O1_5 C1_5 C4_5 F9_5 44.6(2) . . . . ?
C2_5 C1_5 C4_5 F9_5 -74.1(2) . . . . ?
C3_5 C1_5 C4_5 F9_5 166.34(18) . . . . ?
O1_5 C1_5 C4_5 F8_5 165.1(2) . . . . ?
C2_5 C1_5 C4_5 F8_5 46.4(3) . . . . ?
C3_5 C1_5 C4_5 F8_5 -73.2(2) . . . . ?
O1_9 Al2 O1_6 C1_6 71.1(12) . . . . ?
O1_5 Al2 O1_6 C1_6 -165.6(3) . . . . ?
O1_8 Al2 O1_6 C1_6 62.1(3) . . . . ?
F1 Al2 O1_6 C1_6 -51.1(3) . . . . ?
Al2 O1_6 C1_6 C4_6 94.3(3) . . . . ?
Al2 O1_6 C1_6 C2_6 -145.4(2) . . . . ?
Al2 O1_6 C1_6 C3_6 -26.3(3) . . . . ?
O1_6 C1_6 C2_6 F3_6 44.4(2) . . . . ?
C4_6 C1_6 C2_6 F3_6 164.29(18) . . . . ?
C3_6 C1_6 C2_6 F3_6 -75.9(2) . . . . ?
O1_6 C1_6 C2_6 F2_6 166.36(18) . . . . ?
C4_6 C1_6 C2_6 F2_6 -73.8(2) . . . . ?
C3_6 C1_6 C2_6 F2_6 46.0(2) . . . . ?
O1_6 C1_6 C2_6 F1_6 -73.8(2) . . . . ?
C4_6 C1_6 C2_6 F1_6 46.1(2) . . . . ?
C3_6 C1_6 C2_6 F1_6 165.92(18) . . . . ?
O1_6 C1_6 C3_6 F4_6 40.3(2) . . . . ?
C4_6 C1_6 C3_6 F4_6 -80.3(2) . . . . ?
C2_6 C1_6 C3_6 F4_6 159.49(19) . . . . ?
O1_6 C1_6 C3_6 F6_6 161.95(18) . . . . ?
C4_6 C1_6 C3_6 F6_6 41.4(2) . . . . ?
C2_6 C1_6 C3_6 F6_6 -78.9(2) . . . . ?
O1_6 C1_6 C3_6 F5_6 -77.4(2) . . . . ?
C4_6 C1_6 C3_6 F5_6 162.01(18) . . . . ?
C2_6 C1_6 C3_6 F5_6 41.8(2) . . . . ?
O1_6 C1_6 C4_6 F9_6 45.0(3) . . . . ?
C2_6 C1_6 C4_6 F9_6 -74.4(2) . . . . ?
C3_6 C1_6 C4_6 F9_6 166.31(19) . . . . ?
O1_6 C1_6 C4_6 F8_6 165.95(19) . . . . ?
C2_6 C1_6 C4_6 F8_6 46.5(3) . . . . ?
C3_6 C1_6 C4_6 F8_6 -72.8(3) . . . . ?
O1_6 C1_6 C4_6 F7_6 -73.9(2) . . . . ?
C2_6 C1_6 C4_6 F7_6 166.63(18) . . . . ?
C3_6 C1_6 C4_6 F7_6 47.3(2) . . . . ?
C6_7 C1_7 C2_7 F2_7 178.3(8) . . . . ?
F1_7 C1_7 C2_7 F2_7 1.2(12) . . . . ?
C6_7 C1_7 C2_7 C3_7 -2.0(12) . . . . ?
F1_7 C1_7 C2_7 C3_7 -179.2(8) . . . . ?
F2_7 C2_7 C3_7 F3_7 0.1(12) . . . . ?
C1_7 C2_7 C3_7 F3_7 -179.6(8) . . . . ?
F2_7 C2_7 C3_7 C4_7 -178.2(7) . . . . ?
C1_7 C2_7 C3_7 C4_7 2.2(12) . . . . ?
F3_7 C3_7 C4_7 C5_7 179.9(8) . . . . ?
C2_7 C3_7 C4_7 C5_7 -1.9(12) . . . . ?
F3_7 C3_7 C4_7 F4_7 -2.3(12) . . . . ?
C2_7 C3_7 C4_7 F4_7 175.9(8) . . . . ?
F4_7 C4_7 C5_7 C6_7 -176.3(8) . . . . ?
C3_7 C4_7 C5_7 C6_7 1.4(12) . . . . ?
F1_7 C1_7 C6_7 C5_7 178.5(8) . . . . ?
C2_7 C1_7 C6_7 C5_7 1.5(13) . . . . ?
C4_7 C5_7 C6_7 C1_7 -1.1(12) . . . . ?
O1_5 Al2 O1_8 C1_8 -42.7(7) . . . . ?
O1_6 Al2 O1_8 C1_8 88.1(6) . . . . ?
F1 Al2 O1_8 C1_8 -155.6(6) . . . . ?
Al2 O1_8 C1_8 C3_8 56.6(7) . . . . ?
Al2 O1_8 C1_8 C2_8 -65.8(7) . . . . ?
Al2 O1_8 C1_8 C4_8 175.7(6) . . . . ?
O1_8 C1_8 C2_8 F3_8 40.5(3) . . . . ?
C3_8 C1_8 C2_8 F3_8 -82.6(3) . . . . ?
C4_8 C1_8 C2_8 F3_8 158.0(3) . . . . ?
O1_8 C1_8 C2_8 F2_8 165.4(3) . . . . ?
C3_8 C1_8 C2_8 F2_8 42.3(3) . . . . ?
C4_8 C1_8 C2_8 F2_8 -77.1(3) . . . . ?
O1_8 C1_8 C2_8 F1_8 -76.7(3) . . . . ?
C3_8 C1_8 C2_8 F1_8 160.2(2) . . . . ?
C4_8 C1_8 C2_8 F1_8 40.8(3) . . . . ?
O1_8 C1_8 C3_8 F4_8 39.5(4) . . . . ?
C2_8 C1_8 C3_8 F4_8 162.2(3) . . . . ?
C4_8 C1_8 C3_8 F4_8 -78.6(4) . . . . ?
O1_8 C1_8 C3_8 F6_8 164.5(3) . . . . ?
C2_8 C1_8 C3_8 F6_8 -72.8(4) . . . . ?
C4_8 C1_8 C3_8 F6_8 46.4(4) . . . . ?
O1_8 C1_8 C3_8 F5_8 -77.7(3) . . . . ?
C2_8 C1_8 C3_8 F5_8 45.0(3) . . . . ?
C4_8 C1_8 C3_8 F5_8 164.2(3) . . . . ?
O1_8 C1_8 C4_8 F9_8 39.7(4) . . . . ?
C3_8 C1_8 C4_8 F9_8 160.2(3) . . . . ?
C2_8 C1_8 C4_8 F9_8 -79.9(3) . . . . ?
O1_8 C1_8 C4_8 F8_8 164.6(3) . . . . ?
C3_8 C1_8 C4_8 F8_8 -74.9(3) . . . . ?
C2_8 C1_8 C4_8 F8_8 45.1(4) . . . . ?
O1_8 C1_8 C4_8 F7_8 -78.0(3) . . . . ?
C3_8 C1_8 C4_8 F7_8 42.6(3) . . . . ?
C2_8 C1_8 C4_8 F7_8 162.5(2) . . . . ?
O1_5 Al2 O1_9 C1_9 -41(11) . . . . ?
O1_6 Al2 O1_9 C1_9 84(11) . . . . ?
F1 Al2 O1_9 C1_9 -154(11) . . . . ?
Al2 O1_9 C1_9 C2_9 156(10) . . . . ?
Al2 O1_9 C1_9 C4_9 35(11) . . . . ?
Al2 O1_9 C1_9 C3_9 -86(11) . . . . ?
O1_9 C1_9 C2_9 F3_9 45(2) . . . . ?
C4_9 C1_9 C2_9 F3_9 165.6(14) . . . . ?
C3_9 C1_9 C2_9 F3_9 -77.1(15) . . . . ?
O1_9 C1_9 C2_9 F2_9 158.7(19) . . . . ?
C4_9 C1_9 C2_9 F2_9 -80.9(16) . . . . ?
C3_9 C1_9 C2_9 F2_9 36.3(17) . . . . ?
O1_9 C1_9 C2_9 F1_9 -77.7(19) . . . . ?
C4_9 C1_9 C2_9 F1_9 42.7(15) . . . . ?
C3_9 C1_9 C2_9 F1_9 159.9(13) . . . . ?
O1_9 C1_9 C3_9 F4_9 44.6(19) . . . . ?
C2_9 C1_9 C3_9 F4_9 169.1(15) . . . . ?
C4_9 C1_9 C3_9 F4_9 -75.1(16) . . . . ?
O1_9 C1_9 C3_9 F6_9 153.6(18) . . . . ?
C2_9 C1_9 C3_9 F6_9 -81.9(16) . . . . ?
C4_9 C1_9 C3_9 F6_9 33.9(18) . . . . ?
O1_9 C1_9 C3_9 F5_9 -83.1(18) . . . . ?
C2_9 C1_9 C3_9 F5_9 41.4(15) . . . . ?
C4_9 C1_9 C3_9 F5_9 157.2(14) . . . . ?
O1_9 C1_9 C4_9 F9_9 48(2) . . . . ?
C2_9 C1_9 C4_9 F9_9 -77.0(15) . . . . ?
C3_9 C1_9 C4_9 F9_9 170.2(14) . . . . ?
O1_9 C1_9 C4_9 F8_9 164(2) . . . . ?
C2_9 C1_9 C4_9 F8_9 38.9(18) . . . . ?
C3_9 C1_9 C4_9 F8_9 -73.9(17) . . . . ?
O1_9 C1_9 C4_9 F7_9 -83.4(19) . . . . ?
C2_9 C1_9 C4_9 F7_9 151.6(15) . . . . ?
C3_9 C1_9 C4_9 F7_9 38.8(16) . . . . ?
O1_3 Al1 O1_10 C1_10 75.6(6) . . . . ?
O1_1 Al1 O1_10 C1_10 -54.4(6) . . . . ?
F1 Al1 O1_10 C1_10 -164.7(6) . . . . ?
Al1 O1_10 C1_10 C2_10 -149.9(5) . . . . ?
Al1 O1_10 C1_10 C4_10 -29.9(7) . . . . ?
Al1 O1_10 C1_10 C3_10 90.5(6) . . . . ?
O1_10 C1_10 C2_10 F3_10 -44.2(3) . . . . ?
C4_10 C1_10 C2_10 F3_10 -165.4(2) . . . . ?
C3_10 C1_10 C2_10 F3_10 75.4(3) . . . . ?
O1_10 C1_10 C2_10 F1_10 75.1(3) . . . . ?
C4_10 C1_10 C2_10 F1_10 -46.0(3) . . . . ?
C3_10 C1_10 C2_10 F1_10 -165.2(2) . . . . ?
O1_10 C1_10 C2_10 F2_10 -164.5(3) . . . . ?
C4_10 C1_10 C2_10 F2_10 74.4(3) . . . . ?
C3_10 C1_10 C2_10 F2_10 -44.8(3) . . . . ?
O1_10 C1_10 C3_10 F4_10 -44.3(3) . . . . ?
C2_10 C1_10 C3_10 F4_10 -162.9(2) . . . . ?
C4_10 C1_10 C3_10 F4_10 77.5(3) . . . . ?
O1_10 C1_10 C3_10 F5_10 75.3(3) . . . . ?
C2_10 C1_10 C3_10 F5_10 -43.4(3) . . . . ?
C4_10 C1_10 C3_10 F5_10 -162.9(2) . . . . ?
O1_10 C1_10 C3_10 F6_10 -164.5(3) . . . . ?
C2_10 C1_10 C3_10 F6_10 76.9(3) . . . . ?
C4_10 C1_10 C3_10 F6_10 -42.7(3) . . . . ?
O1_10 C1_10 C4_10 F9_10 -40.7(3) . . . . ?
C2_10 C1_10 C4_10 F9_10 78.6(3) . . . . ?
C3_10 C1_10 C4_10 F9_10 -161.6(2) . . . . ?
O1_10 C1_10 C4_10 F7_10 79.2(3) . . . . ?
C2_10 C1_10 C4_10 F7_10 -161.6(2) . . . . ?
C3_10 C1_10 C4_10 F7_10 -41.8(3) . . . . ?
O1_10 C1_10 C4_10 F8_10 -161.4(3) . . . . ?
C2_10 C1_10 C4_10 F8_10 -42.1(3) . . . . ?
C3_10 C1_10 C4_10 F8_10 77.6(3) . . . . ?
O1_3 Al1 O1_13 C1_13 69(7) . . . . ?
O1_1 Al1 O1_13 C1_13 -62(6) . . . . ?
F1 Al1 O1_13 C1_13 -171(6) . . . . ?
Al1 O1_13 C1_13 C4_13 -151(6) . . . . ?
Al1 O1_13 C1_13 C2_13 -31(7) . . . . ?
Al1 O1_13 C1_13 C3_13 89(6) . . . . ?
O1_13 C1_13 C2_13 F3_13 42(2) . . . . ?
C4_13 C1_13 C2_13 F3_13 162.2(16) . . . . ?
C3_13 C1_13 C2_13 F3_13 -78.4(18) . . . . ?
O1_13 C1_13 C2_13 F1_13 -77(2) . . . . ?
C4_13 C1_13 C2_13 F1_13 44.0(19) . . . . ?
C3_13 C1_13 C2_13 F1_13 163.4(16) . . . . ?
O1_13 C1_13 C2_13 F2_13 162(2) . . . . ?
C4_13 C1_13 C2_13 F2_13 -77.5(19) . . . . ?
C3_13 C1_13 C2_13 F2_13 41.9(19) . . . . ?
O1_13 C1_13 C3_13 F4_13 44(2) . . . . ?
C4_13 C1_13 C3_13 F4_13 -76.6(18) . . . . ?
C2_13 C1_13 C3_13 F4_13 164.2(17) . . . . ?
O1_13 C1_13 C3_13 F5_13 -75(2) . . . . ?
C4_13 C1_13 C3_13 F5_13 164.3(16) . . . . ?
C2_13 C1_13 C3_13 F5_13 45.1(19) . . . . ?
O1_13 C1_13 C3_13 F6_13 165(2) . . . . ?
C4_13 C1_13 C3_13 F6_13 44.9(19) . . . . ?
C2_13 C1_13 C3_13 F6_13 -74.3(19) . . . . ?
O1_13 C1_13 C4_13 F9_13 46(2) . . . . ?
C2_13 C1_13 C4_13 F9_13 -75.2(18) . . . . ?
C3_13 C1_13 C4_13 F9_13 165.8(16) . . . . ?
O1_13 C1_13 C4_13 F7_13 -75(2) . . . . ?
C2_13 C1_13 C4_13 F7_13 163.9(17) . . . . ?
C3_13 C1_13 C4_13 F7_13 44.9(19) . . . . ?
O1_13 C1_13 C4_13 F8_13 163(2) . . . . ?
C2_13 C1_13 C4_13 F8_13 41.7(19) . . . . ?
C3_13 C1_13 C4_13 F8_13 -77.3(19) . . . . ?
